data_2224256
loop_
_publ_author_name
'Li, Huan-Qiu'
'Luo, Yin'
'Li, Dong-Dong'
'Zhu, Hai-Liang'

_publ_section_title
;
 (<i>E</i>)-4-Chlorobenzyl 3-(3-nitrobenzylidene)dithiocarbazate
;
_journal_coeditor_code HB5222
_journal_issue 12
_journal_name_full 'Acta Crystallographica Section E'
_journal_page_first o3101
_journal_paper_doi 10.1107/S1600536809047953
_journal_volume 65
_journal_year 2009
_chemical_formula_iupac 'C15 H12 Cl N3 O2 S2'
_chemical_formula_moiety 'C15 H12 Cl N3 O2 S2'
_chemical_formula_sum 'C15 H12 Cl N3 O2 S2'
_chemical_formula_weight 365.85
_chemical_name_systematic
;
(<i>E</i>)-4-Chlorobenzyl 3-(3-nitrobenzylidene)dithiocarbazate
;
_space_group_IT_number 14
_symmetry_cell_setting monoclinic
_symmetry_space_group_name_Hall '-P 2yn'
_symmetry_space_group_name_H-M 'P 1 21/n 1'
_atom_sites_solution_hydrogens geom
_atom_sites_solution_primary direct
_atom_sites_solution_secondary difmap
_audit_creation_method SHELXL-97
_cell_angle_alpha 90.00
_cell_angle_beta 105.01(3)
_cell_angle_gamma 90.00
_cell_formula_units_Z 4
_cell_length_a 10.175(2)
_cell_length_b 8.4958(17)
_cell_length_c 19.318(4)
_cell_measurement_reflns_used 25
_cell_measurement_temperature 293(2)
_cell_measurement_theta_max 12
_cell_measurement_theta_min 9
_cell_volume 1613.0(6)
_computing_cell_refinement 'CAD-4 Software (Enraf--Nonius, 1989)'
_computing_data_collection 'CAD-4 Software (Enraf--Nonius, 1989)'
_computing_data_reduction 'XCAD4 (Harms & Wocadlo, 1995)'
_computing_molecular_graphics 'SHELXTL (Sheldrick, 2008)'
_computing_publication_material 'SHELXTL (Sheldrick, 2008)'
_computing_structure_refinement 'SHELXL97 (Sheldrick, 2008)'
_computing_structure_solution 'SHELXS97 (Sheldrick, 2008)'
_diffrn_ambient_temperature 293(2)
_diffrn_measured_fraction_theta_full 0.971
_diffrn_measured_fraction_theta_max 0.971
_diffrn_measurement_device_type 'Enraf--Nonius CAD-4'
_diffrn_measurement_method \w/2\q
_diffrn_radiation_monochromator graphite
_diffrn_radiation_source 'fine-focus sealed tube'
_diffrn_radiation_type MoK\a
_diffrn_radiation_wavelength 0.71073
_diffrn_reflns_av_R_equivalents 0.0188
_diffrn_reflns_av_sigmaI/netI 0.0174
_diffrn_reflns_limit_h_max 11
_diffrn_reflns_limit_h_min -12
_diffrn_reflns_limit_k_max 10
_diffrn_reflns_limit_k_min -10
_diffrn_reflns_limit_l_max 23
_diffrn_reflns_limit_l_min -23
_diffrn_reflns_number 10135
_diffrn_reflns_theta_full 26.00
_diffrn_reflns_theta_max 26.00
_diffrn_reflns_theta_min 2.08
_diffrn_standards_decay_% 1
_diffrn_standards_interval_count 3
_diffrn_standards_interval_time 120
_diffrn_standards_number 200
_exptl_absorpt_coefficient_mu 0.507
_exptl_absorpt_correction_T_max 0.928
_exptl_absorpt_correction_T_min 0.884
_exptl_absorpt_correction_type psi-scan
_exptl_absorpt_process_details '(North <i>et al.</i>,  1968)'
_exptl_crystal_colour yellow
_exptl_crystal_density_diffrn 1.507
_exptl_crystal_density_method 'not measured'
_exptl_crystal_description block
_exptl_crystal_F_000 752
_exptl_crystal_size_max 0.25
_exptl_crystal_size_mid 0.15
_exptl_crystal_size_min 0.15
_refine_diff_density_max 0.490
_refine_diff_density_min -0.437
_refine_ls_extinction_method none
_refine_ls_goodness_of_fit_ref 1.083
_refine_ls_hydrogen_treatment mixed
_refine_ls_matrix_type full
_refine_ls_number_parameters 212
_refine_ls_number_reflns 3086
_refine_ls_number_restraints 0
_refine_ls_restrained_S_all 1.083
_refine_ls_R_factor_all 0.0393
_refine_ls_R_factor_gt 0.0323
_refine_ls_shift/su_max 0.003
_refine_ls_shift/su_mean 0.000
_refine_ls_structure_factor_coef Fsqd
_refine_ls_weighting_details 'calc w=1/[\s^2^(Fo^2^)+(0.0407P)^2^+0.5179P] where P=(Fo^2^+2Fc^2^)/3'
_refine_ls_weighting_scheme calc
_refine_ls_wR_factor_gt 0.0832
_refine_ls_wR_factor_ref 0.0863
_reflns_number_gt 2538
_reflns_number_total 3086
_reflns_threshold_expression I>2\s(I)
_cod_data_source_file hb5222.cif
_cod_data_source_block I
_cod_original_sg_symbol_H-M 'P 21/n'
_cod_database_code 2224256
_cod_database_fobs_code 2224256

loop_
_symmetry_equiv_pos_as_xyz
'x, y, z'
'-x+1/2, y+1/2, -z+1/2'
'-x, -y, -z'
'x-1/2, -y-1/2, z-1/2'

loop_
_atom_site_type_symbol
_atom_site_label
_atom_site_fract_x
_atom_site_fract_y
_atom_site_fract_z
_atom_site_U_iso_or_equiv
_atom_site_adp_type
_atom_site_calc_flag
_atom_site_refinement_flags
_atom_site_occupancy
_atom_site_disorder_assembly
_atom_site_disorder_group
C C1 0.88396(19) 0.8024(2) 0.29108(9) 0.0425(4) Uani d . 1 . .
C C2 0.9588(2) 0.6812(3) 0.33047(11) 0.0549(5) Uani d . 1 . .
H H2 1.0335 0.6410 0.3170 0.066 Uiso calc R 1 . .
C C3 0.9240(2) 0.6188(3) 0.38966(11) 0.0590(5) Uani d . 1 . .
H H3 0.9749 0.5375 0.4158 0.071 Uiso calc R 1 . .
C C4 0.8134(2) 0.6784(3) 0.40920(10) 0.0508(5) Uani d . 1 . .
C C5 0.7369(2) 0.7970(3) 0.37079(11) 0.0565(5) Uani d . 1 . .
H H5 0.6619 0.8364 0.3843 0.068 Uiso calc R 1 . .
C C6 0.7724(2) 0.8578(3) 0.31159(10) 0.0509(5) Uani d . 1 . .
H H6 0.7198 0.9376 0.2851 0.061 Uiso calc R 1 . .
C C7 0.9279(2) 0.8774(2) 0.23026(9) 0.0481(5) Uani d . 1 . .
H H7A 1.0261 0.8896 0.2433 0.058 Uiso calc R 1 . .
H H7B 0.8873 0.9810 0.2206 0.058 Uiso calc R 1 . .
C C8 0.96762(18) 0.8426(2) 0.09548(9) 0.0379(4) Uani d . 1 . .
C C9 0.8344(2) 0.6100(2) -0.05521(9) 0.0435(4) Uani d . 1 . .
H H9 0.8960 0.6424 -0.0804 0.052 Uiso calc R 1 . .
C C10 0.72835(18) 0.49645(19) -0.08815(9) 0.0377(4) Uani d . 1 . .
C C11 0.74117(18) 0.41334(19) -0.14820(8) 0.0364(4) Uani d . 1 . .
H H11 0.8164 0.4281 -0.1664 0.044 Uiso calc R 1 . .
C C12 0.63997(18) 0.30863(19) -0.18004(8) 0.0363(4) Uani d . 1 . .
C C13 0.52623(19) 0.2843(2) -0.15556(10) 0.0442(4) Uani d . 1 . .
H H13 0.4591 0.2138 -0.1784 0.053 Uiso calc R 1 . .
C C14 0.5144(2) 0.3672(3) -0.09628(10) 0.0515(5) Uani d . 1 . .
H H14 0.4385 0.3524 -0.0786 0.062 Uiso calc R 1 . .
C C15 0.6144(2) 0.4724(2) -0.06269(10) 0.0480(5) Uani d . 1 . .
H H15 0.6051 0.5275 -0.0226 0.058 Uiso calc R 1 . .
Cl Cl1 0.77017(6) 0.60320(8) 0.48441(3) 0.0716(2) Uani d . 1 . .
H H1 0.974(2) 0.822(3) -0.0005(11) 0.050(6) Uiso d . 1 . .
N N1 0.94398(17) 0.77726(19) 0.03009(8) 0.0448(4) Uani d . 1 . .
N N2 0.84407(16) 0.66553(17) 0.00735(8) 0.0423(4) Uani d . 1 . .
N N3 0.65325(16) 0.22357(18) -0.24405(8) 0.0425(4) Uani d . 1 . .
O O1 0.74879(15) 0.25400(16) -0.26884(7) 0.0530(4) Uani d . 1 . .
O O2 0.56589(15) 0.12601(19) -0.27048(8) 0.0667(4) Uani d . 1 . .
S S1 0.87573(5) 0.75559(6) 0.15042(2) 0.04588(15) Uani d . 1 . .
S S2 1.07801(5) 0.98879(6) 0.11887(2) 0.04813(15) Uani d . 1 . .

loop_
_atom_site_aniso_label
_atom_site_aniso_U_11
_atom_site_aniso_U_22
_atom_site_aniso_U_33
_atom_site_aniso_U_12
_atom_site_aniso_U_13
_atom_site_aniso_U_23
C1 0.0481(11) 0.0450(10) 0.0339(8) -0.0057(8) 0.0095(8) -0.0079(8)
C2 0.0586(13) 0.0574(12) 0.0536(11) 0.0094(10) 0.0232(10) -0.0032(10)
C3 0.0710(15) 0.0550(12) 0.0506(12) 0.0065(11) 0.0152(10) 0.0067(9)
C4 0.0549(12) 0.0612(12) 0.0362(9) -0.0174(10) 0.0114(8) -0.0053(9)
C5 0.0443(11) 0.0792(15) 0.0484(11) -0.0008(11) 0.0166(9) -0.0039(11)
C6 0.0464(11) 0.0605(12) 0.0442(10) 0.0040(9) 0.0091(8) 0.0001(9)
C7 0.0577(12) 0.0491(11) 0.0389(9) -0.0120(9) 0.0149(8) -0.0094(8)
C8 0.0423(10) 0.0372(9) 0.0337(8) -0.0012(7) 0.0089(7) 0.0011(7)
C9 0.0534(11) 0.0424(10) 0.0369(9) -0.0059(8) 0.0156(8) -0.0009(8)
C10 0.0447(10) 0.0361(9) 0.0327(8) 0.0001(7) 0.0105(7) 0.0009(7)
C11 0.0401(10) 0.0376(9) 0.0330(8) 0.0016(7) 0.0119(7) 0.0030(7)
C12 0.0417(10) 0.0353(9) 0.0312(8) 0.0050(7) 0.0082(7) 0.0000(7)
C13 0.0412(10) 0.0468(10) 0.0437(10) -0.0042(8) 0.0094(8) -0.0050(8)
C14 0.0455(11) 0.0659(13) 0.0485(11) -0.0049(10) 0.0218(9) -0.0070(9)
C15 0.0534(12) 0.0546(11) 0.0402(10) -0.0017(9) 0.0197(8) -0.0091(9)
Cl1 0.0795(4) 0.0922(5) 0.0438(3) -0.0314(3) 0.0171(3) 0.0014(3)
N1 0.0569(10) 0.0442(9) 0.0360(8) -0.0148(7) 0.0169(7) -0.0038(7)
N2 0.0525(9) 0.0395(8) 0.0354(7) -0.0078(7) 0.0124(7) -0.0027(6)
N3 0.0437(9) 0.0431(8) 0.0388(8) 0.0061(7) 0.0073(7) -0.0050(7)
O1 0.0554(9) 0.0634(9) 0.0457(7) 0.0008(7) 0.0231(7) -0.0067(6)
O2 0.0573(9) 0.0734(10) 0.0703(10) -0.0139(8) 0.0183(7) -0.0364(8)
S1 0.0549(3) 0.0488(3) 0.0358(2) -0.0159(2) 0.0151(2) -0.00558(19)
S2 0.0555(3) 0.0466(3) 0.0414(3) -0.0161(2) 0.0111(2) -0.0018(2)

loop_
_atom_type_symbol
_atom_type_description
_atom_type_scat_dispersion_real
_atom_type_scat_dispersion_imag
_atom_type_scat_source
C C 0.0033 0.0016 'International Tables Vol C Tables 4.2.6.8 and 6.1.1.4'
H H 0.0000 0.0000 'International Tables Vol C Tables 4.2.6.8 and 6.1.1.4'
N N 0.0061 0.0033 'International Tables Vol C Tables 4.2.6.8 and 6.1.1.4'
O O 0.0106 0.0060 'International Tables Vol C Tables 4.2.6.8 and 6.1.1.4'
S S 0.1246 0.1234 'International Tables Vol C Tables 4.2.6.8 and 6.1.1.4'
Cl Cl 0.1484 0.1585 'International Tables Vol C Tables 4.2.6.8 and 6.1.1.4'

loop_
_geom_angle_atom_site_label_1
_geom_angle_atom_site_label_2
_geom_angle_atom_site_label_3
_geom_angle_site_symmetry_1
_geom_angle_site_symmetry_3
_geom_angle
_geom_angle_publ_flag
C6 C1 C2 . . 118.19(18) ?
C6 C1 C7 . . 120.93(18) ?
C2 C1 C7 . . 120.79(18) ?
C1 C2 C3 . . 121.03(19) ?
C1 C2 H2 . . 119.5 ?
C3 C2 H2 . . 119.5 ?
C4 C3 C2 . . 119.2(2) ?
C4 C3 H3 . . 120.4 ?
C2 C3 H3 . . 120.4 ?
C5 C4 C3 . . 120.97(19) ?
C5 C4 Cl1 . . 119.35(17) ?
C3 C4 Cl1 . . 119.68(17) ?
C4 C5 C6 . . 119.2(2) ?
C4 C5 H5 . . 120.4 ?
C6 C5 H5 . . 120.4 ?
C1 C6 C5 . . 121.4(2) ?
C1 C6 H6 . . 119.3 ?
C5 C6 H6 . . 119.3 ?
C1 C7 S1 . . 109.93(13) ?
C1 C7 H7A . . 109.7 ?
S1 C7 H7A . . 109.7 ?
C1 C7 H7B . . 109.7 ?
S1 C7 H7B . . 109.7 ?
H7A C7 H7B . . 108.2 ?
N1 C8 S2 . . 120.64(14) ?
N1 C8 S1 . . 113.72(13) ?
S2 C8 S1 . . 125.62(10) ?
N2 C9 C10 . . 121.48(17) ?
N2 C9 H9 . . 119.3 ?
C10 C9 H9 . . 119.3 ?
C15 C10 C11 . . 119.20(16) ?
C15 C10 C9 . . 122.19(16) ?
C11 C10 C9 . . 118.59(16) ?
C12 C11 C10 . . 118.58(16) ?
C12 C11 H11 . . 120.7 ?
C10 C11 H11 . . 120.7 ?
C13 C12 C11 . . 122.78(16) ?
C13 C12 N3 . . 119.02(16) ?
C11 C12 N3 . . 118.17(15) ?
C12 C13 C14 . . 118.20(17) ?
C12 C13 H13 . . 120.9 ?
C14 C13 H13 . . 120.9 ?
C13 C14 C15 . . 120.57(18) ?
C13 C14 H14 . . 119.7 ?
C15 C14 H14 . . 119.7 ?
C14 C15 C10 . . 120.67(17) ?
C14 C15 H15 . . 119.7 ?
C10 C15 H15 . . 119.7 ?
C8 N1 N2 . . 121.50(16) ?
C8 N1 H1 . . 118.1(15) ?
N2 N1 H1 . . 118.0(15) ?
C9 N2 N1 . . 115.23(15) ?
O1 N3 O2 . . 123.12(15) ?
O1 N3 C12 . . 118.93(15) ?
O2 N3 C12 . . 117.94(16) ?
C8 S1 C7 . . 100.92(8) ?

loop_
_geom_bond_atom_site_label_1
_geom_bond_atom_site_label_2
_geom_bond_site_symmetry_2
_geom_bond_distance
_geom_bond_publ_flag
C1 C6 . 1.379(3) ?
C1 C2 . 1.385(3) ?
C1 C7 . 1.503(3) ?
C2 C3 . 1.387(3) ?
C2 H2 . 0.9300 ?
C3 C4 . 1.373(3) ?
C3 H3 . 0.9300 ?
C4 C5 . 1.369(3) ?
C4 Cl1 . 1.745(2) ?
C5 C6 . 1.385(3) ?
C5 H5 . 0.9300 ?
C6 H6 . 0.9300 ?
C7 S1 . 1.8186(18) ?
C7 H7A . 0.9700 ?
C7 H7B . 0.9700 ?
C8 N1 . 1.343(2) ?
C8 S2 . 1.6571(18) ?
C8 S1 . 1.7495(18) ?
C9 N2 . 1.277(2) ?
C9 C10 . 1.464(2) ?
C9 H9 . 0.9300 ?
C10 C15 . 1.387(3) ?
C10 C11 . 1.393(2) ?
C11 C12 . 1.379(2) ?
C11 H11 . 0.9300 ?
C12 C13 . 1.375(3) ?
C12 N3 . 1.468(2) ?
C13 C14 . 1.376(3) ?
C13 H13 . 0.9300 ?
C14 C15 . 1.383(3) ?
C14 H14 . 0.9300 ?
C15 H15 . 0.9300 ?
N1 N2 . 1.377(2) ?
N1 H1 . 0.83(2) ?
N3 O1 . 1.218(2) ?
N3 O2 . 1.226(2) ?

loop_
_geom_hbond_atom_site_label_D
_geom_hbond_atom_site_label_H
_geom_hbond_atom_site_label_A
_geom_hbond_site_symmetry_A
_geom_hbond_distance_DH
_geom_hbond_distance_HA
_geom_hbond_distance_DA
_geom_hbond_angle_DHA
N1 H1 S2 3_775 0.83(2) 2.73(2) 3.4565(18) 147.7(18)

loop_
_geom_torsion_atom_site_label_1
_geom_torsion_atom_site_label_2
_geom_torsion_atom_site_label_3
_geom_torsion_atom_site_label_4
_geom_torsion_site_symmetry_1
_geom_torsion_site_symmetry_2
_geom_torsion_site_symmetry_3
_geom_torsion_site_symmetry_4
_geom_torsion
_geom_torsion_publ_flag
C6 C1 C2 C3 . . . . -1.0(3) ?
C7 C1 C2 C3 . . . . 175.56(18) ?
C1 C2 C3 C4 . . . . 0.1(3) ?
C2 C3 C4 C5 . . . . 0.6(3) ?
C2 C3 C4 Cl1 . . . . -178.96(16) ?
C3 C4 C5 C6 . . . . -0.3(3) ?
Cl1 C4 C5 C6 . . . . 179.27(16) ?
C2 C1 C6 C5 . . . . 1.4(3) ?
C7 C1 C6 C5 . . . . -175.24(18) ?
C4 C5 C6 C1 . . . . -0.7(3) ?
C6 C1 C7 S1 . . . . -102.99(19) ?
C2 C1 C7 S1 . . . . 80.5(2) ?
N2 C9 C10 C15 . . . . 16.4(3) ?
N2 C9 C10 C11 . . . . -165.39(17) ?
C15 C10 C11 C12 . . . . -0.5(2) ?
C9 C10 C11 C12 . . . . -178.76(15) ?
C10 C11 C12 C13 . . . . 0.8(3) ?
C10 C11 C12 N3 . . . . 178.97(14) ?
C11 C12 C13 C14 . . . . -0.7(3) ?
N3 C12 C13 C14 . . . . -178.84(17) ?
C12 C13 C14 C15 . . . . 0.2(3) ?
C13 C14 C15 C10 . . . . 0.1(3) ?
C11 C10 C15 C14 . . . . 0.0(3) ?
C9 C10 C15 C14 . . . . 178.26(18) ?
S2 C8 N1 N2 . . . . -174.10(14) ?
S1 C8 N1 N2 . . . . 7.3(2) ?
C10 C9 N2 N1 . . . . -176.76(16) ?
C8 N1 N2 C9 . . . . -178.30(17) ?
C13 C12 N3 O1 . . . . 174.50(16) ?
C11 C12 N3 O1 . . . . -3.7(2) ?
C13 C12 N3 O2 . . . . -4.7(2) ?
C11 C12 N3 O2 . . . . 177.13(16) ?
N1 C8 S1 C7 . . . . -177.81(14) ?
S2 C8 S1 C7 . . . . 3.71(15) ?
C1 C7 S1 C8 . . . . -167.97(14) ?

loop_
_cod_related_entry_id
_cod_related_entry_database
_cod_related_entry_code
1 ChemSpider 24743856
